data_7242500
loop_
_publ_author_name
Ismiyarto,
'Kishi, Nobuki'
'Adachi, Yuki'
'Jiang, Rui'
'Doi, Takahiro'
'Zhou, Da-Yang'
'Asano, Kaori'
'Obora, Yasushi'
'Suzuki, Takayoshi'
'Sasai, Hiroaki'
'Suzuki, Takeyuki'

_publ_section_title
;
 Catalytic enantioselective intramolecular Tishchenko reaction of
 meso-dialdehyde: synthesis of (S)-cedarmycins
;
_journal_issue 19
_journal_name_full 'RSC Advances'
_journal_page_first 11606
_journal_page_last 11609
_journal_paper_doi 10.1039/D1RA00915J
_journal_volume 11
_journal_year 2021
_chemical_absolute_configuration 'CHOOSE rm ad rmad syn or unk'
_chemical_formula_moiety 'C19 H18 O4'
_chemical_formula_sum 'C19 H18 O4'
_chemical_formula_weight 310.35
_space_group_crystal_system orthorhombic
_space_group_IT_number 19
_space_group_name_Hall 'P 2ac 2ab'
_space_group_name_H-M_alt 'P 21 21 21'
_atom_sites_solution_hydrogens geom
_atom_sites_solution_primary direct
_atom_sites_solution_secondary difmap
_audit_update_record
;
2020-08-11 deposited with the CCDC.	2021-03-11 downloaded from the CCDC.
;
_cell_angle_alpha 90.0000
_cell_angle_beta 90.0000
_cell_angle_gamma 90.0000
_cell_formula_units_Z 4
_cell_length_a 8.91118(16)
_cell_length_b 11.0174(2)
_cell_length_c 15.8907(11)
_cell_measurement_reflns_used 27839
_cell_measurement_temperature 123
_cell_measurement_theta_max 68.23
_cell_measurement_theta_min 4.01
_cell_volume 1560.12(12)
_computing_cell_refinement 'RAPID AUTO'
_computing_data_collection 'RAPID AUTO (Rigaku, ????)'
_computing_data_reduction 'RAPID AUTO'
_computing_molecular_graphics 'CrystalStructure 4.2'
_computing_publication_material 'CrystalStructure 4.2 (Rigaku, 2017)'
_computing_structure_refinement 'SHELXL Version 2017/1 (Sheldrick, 2008)'
_computing_structure_solution 'SHELXT Version 2014/5 (Sheldrick, 2014)'
_diffrn_ambient_temperature 123
_diffrn_detector_area_resol_mean 10.000
_diffrn_measured_fraction_theta_full 0.999
_diffrn_measured_fraction_theta_max 0.999
_diffrn_measurement_device_type 'Rigaku R-AXIS RAPID 191R'
_diffrn_measurement_method \w
_diffrn_radiation_type 'Cu K\a'
_diffrn_radiation_wavelength 1.54187
_diffrn_reflns_av_R_equivalents 0.0327
_diffrn_reflns_Laue_measured_fraction_full 0.999
_diffrn_reflns_Laue_measured_fraction_max 0.999
_diffrn_reflns_limit_h_max 10
_diffrn_reflns_limit_h_min -10
_diffrn_reflns_limit_k_max 13
_diffrn_reflns_limit_k_min -13
_diffrn_reflns_limit_l_max 19
_diffrn_reflns_limit_l_min -18
_diffrn_reflns_number 29839
_diffrn_reflns_point_group_measured_fraction_full 1.000
_diffrn_reflns_point_group_measured_fraction_max 0.999
_diffrn_reflns_theta_full 67.687
_diffrn_reflns_theta_max 68.234
_diffrn_reflns_theta_min 4.885
_diffrn_standards_number 0
_exptl_absorpt_coefficient_mu 0.754
_exptl_absorpt_correction_T_max 0.944
_exptl_absorpt_correction_T_min 0.822
_exptl_absorpt_correction_type multi-scan
_exptl_absorpt_process_details 'ABSCOR (Rigaku, 1995)'
_exptl_crystal_colour colorless
_exptl_crystal_density_diffrn 1.321
_exptl_crystal_density_method 'not measured'
_exptl_crystal_description block
_exptl_crystal_F_000 656.00
_exptl_crystal_size_max 0.136
_exptl_crystal_size_mid 0.082
_exptl_crystal_size_min 0.077
_refine_diff_density_max 0.15
_refine_diff_density_min -0.22
_refine_ls_abs_structure_details
;
 Flack x determined using 1068 quotients [(I+)-(I-)]/[(I+)+(I-)]
 (Parsons, Flack and Wagner, Acta Cryst. B69 (2013) 249-259).
;
_refine_ls_abs_structure_Flack -0.13(6)
_refine_ls_extinction_coef 0.0009(2)
_refine_ls_extinction_method SHELXL
_refine_ls_goodness_of_fit_ref 1.090
_refine_ls_hydrogen_treatment constr
_refine_ls_number_parameters 209
_refine_ls_number_reflns 2849
_refine_ls_number_restraints 0
_refine_ls_R_factor_all 0.0342
_refine_ls_R_factor_gt 0.0319
_refine_ls_shift/su_max 0.000
_refine_ls_structure_factor_coef Fsqd
_refine_ls_weighting_details 'w = 1/[\s^2^(Fo^2^)+(0.0290P)^2^+0.3245P] where P=(Fo^2^+2Fc^2^)/3'
_refine_ls_weighting_scheme calc
_refine_ls_wR_factor_gt 0.0698
_refine_ls_wR_factor_ref 0.0707
_reflns_Friedel_coverage 0.727
_reflns_Friedel_fraction_full 1.000
_reflns_Friedel_fraction_max 0.999
_reflns_number_gt 2704
_reflns_number_total 2849
_reflns_threshold_expression F^2^>2.0\s(F^2^)
_cod_data_source_file d1ra00915j2.cif
_cod_data_source_block No2_1_1
_cod_database_code 7242500

loop_
_space_group_symop_id
_space_group_symop_operation_xyz
1 +X,+Y,+Z
2 1/2-X,-Y,1/2+Z
3 1/2+X,1/2-Y,-Z
4 -X,1/2+Y,1/2-Z

loop_
_atom_site_label
_atom_site_type_symbol
_atom_site_fract_x
_atom_site_fract_y
_atom_site_fract_z
_atom_site_U_iso_or_equiv
_atom_site_adp_type
_atom_site_occupancy
_atom_site_site_symmetry_order
_atom_site_calc_flag
_atom_site_refinement_flags_posn
_atom_site_refinement_flags_adp
_atom_site_refinement_flags_occupancy
_atom_site_disorder_assembly
_atom_site_disorder_group
O1 O 0.84172(16) 0.45195(13) 0.24065(9) 0.0304(3) Uani 1 1 d . . . . .
O2 O 0.78400(14) 0.24883(13) 0.21252(9) 0.0275(3) Uani 1 1 d . . . . .
O3 O 0.85385(19) 0.33836(15) -0.01724(10) 0.0421(4) Uani 1 1 d . . . . .
O4 O 0.8178(2) 0.14797(16) 0.02659(11) 0.0469(4) Uani 1 1 d . . . . .
C5 C 0.7588(2) 0.34851(18) 0.26712(13) 0.0263(4) Uani 1 1 d . . . . .
C6 C 0.8090(2) 0.32036(19) 0.35650(13) 0.0270(4) Uani 1 1 d . . . . .
C7 C 0.5892(2) 0.37060(19) 0.26404(13) 0.0274(4) Uani 1 1 d . . . . .
C8 C 0.8882(2) 0.4041(2) 0.40500(14) 0.0317(5) Uani 1 1 d . . . . .
H8 H 0.916031 0.480088 0.381483 0.038 Uiso 1 1 calc R U . . .
C9 C 0.9372(2) 0.2249(2) 0.19155(14) 0.0309(5) Uani 1 1 d . . . . .
H9A H 0.953219 0.136282 0.186402 0.037 Uiso 1 1 calc R U . . .
H9B H 1.003626 0.255790 0.236679 0.037 Uiso 1 1 calc R U . . .
C10 C 0.9268(3) 0.3768(2) 0.48776(15) 0.0372(5) Uani 1 1 d . . . . .
H10 H 0.981257 0.433975 0.520413 0.045 Uiso 1 1 calc R U . . .
C11 C 0.5287(2) 0.4674(2) 0.30703(14) 0.0340(5) Uani 1 1 d . . . . .
H11 H 0.593401 0.523140 0.334634 0.041 Uiso 1 1 calc R U . . .
C12 C 0.9755(2) 0.2867(2) 0.10887(14) 0.0337(5) Uani 1 1 d . . . . .
H12 H 1.080832 0.264063 0.093976 0.040 Uiso 1 1 calc R U . . .
C13 C 0.7693(2) 0.2096(2) 0.39217(15) 0.0324(5) Uani 1 1 d . . . . .
H13 H 0.716033 0.151464 0.359659 0.039 Uiso 1 1 calc R U . . .
C14 C 0.9634(3) 0.4252(2) 0.10437(14) 0.0351(5) Uani 1 1 d . . . . .
H14 H 1.059214 0.463860 0.123151 0.042 Uiso 1 1 calc R U . . .
C15 C 0.8301(3) 0.4781(2) 0.15275(14) 0.0333(5) Uani 1 1 d . . . . .
H15A H 0.826802 0.567081 0.144382 0.040 Uiso 1 1 calc R U . . .
H15B H 0.735672 0.443331 0.130480 0.040 Uiso 1 1 calc R U . . .
C16 C 0.8747(3) 0.2454(2) 0.03742(14) 0.0370(5) Uani 1 1 d . . . . .
C17 C 0.3751(2) 0.4846(2) 0.31063(15) 0.0354(5) Uani 1 1 d . . . . .
H17 H 0.335407 0.551157 0.341433 0.043 Uiso 1 1 calc R U . . .
C18 C 0.8070(3) 0.1835(2) 0.47467(16) 0.0382(5) Uani 1 1 d . . . . .
H18 H 0.778550 0.107962 0.498656 0.046 Uiso 1 1 calc R U . . .
C19 C 0.8860(2) 0.2669(2) 0.52245(15) 0.0394(6) Uani 1 1 d . . . . .
H19 H 0.912110 0.248447 0.578993 0.047 Uiso 1 1 calc R U . . .
C20 C 0.2803(3) 0.4071(2) 0.27049(16) 0.0417(6) Uani 1 1 d . . . . .
H20 H 0.174939 0.419755 0.272309 0.050 Uiso 1 1 calc R U . . .
C21 C 0.9407(3) 0.4434(2) 0.01036(14) 0.0408(6) Uani 1 1 d . . . . .
H21A H 0.885160 0.519599 -0.000760 0.049 Uiso 1 1 calc R U . . .
H21B H 1.038380 0.446850 -0.019188 0.049 Uiso 1 1 calc R U . . .
C22 C 0.4923(3) 0.2931(3) 0.2241(2) 0.0692(11) Uani 1 1 d . . . . .
H22 H 0.531134 0.225992 0.193460 0.083 Uiso 1 1 calc R U . . .
C23 C 0.3390(3) 0.3109(3) 0.2276(2) 0.0831(13) Uani 1 1 d . . . . .
H23 H 0.273768 0.255711 0.199806 0.100 Uiso 1 1 calc R U . . .

loop_
_atom_site_aniso_label
_atom_site_aniso_U_11
_atom_site_aniso_U_22
_atom_site_aniso_U_33
_atom_site_aniso_U_23
_atom_site_aniso_U_13
_atom_site_aniso_U_12
O1 0.0328(8) 0.0309(7) 0.0277(8) 0.0017(6) -0.0009(6) -0.0053(6)
O2 0.0208(7) 0.0306(7) 0.0311(8) -0.0051(6) 0.0030(5) 0.0002(6)
O3 0.0424(9) 0.0534(10) 0.0305(9) -0.0010(8) 0.0007(7) -0.0035(8)
O4 0.0484(10) 0.0519(10) 0.0404(10) -0.0110(9) 0.0060(8) -0.0094(9)
C5 0.0258(10) 0.0253(9) 0.0278(11) -0.0021(9) 0.0009(8) -0.0020(8)
C6 0.0190(10) 0.0329(11) 0.0292(11) 0.0004(9) 0.0017(8) 0.0017(8)
C7 0.0247(10) 0.0320(10) 0.0255(11) -0.0011(8) -0.0014(9) 0.0027(8)
C8 0.0259(11) 0.0364(11) 0.0327(12) 0.0015(9) -0.0002(9) -0.0009(9)
C9 0.0212(10) 0.0360(12) 0.0354(12) -0.0025(10) 0.0025(9) 0.0030(9)
C10 0.0298(11) 0.0483(14) 0.0335(13) -0.0010(10) -0.0072(10) -0.0007(10)
C11 0.0316(11) 0.0333(12) 0.0372(13) -0.0076(10) -0.0073(10) 0.0040(9)
C12 0.0240(10) 0.0424(13) 0.0347(12) 0.0001(10) 0.0072(9) 0.0009(10)
C13 0.0276(11) 0.0340(11) 0.0356(13) 0.0014(10) -0.0005(9) -0.0026(9)
C14 0.0304(11) 0.0428(13) 0.0320(12) 0.0032(10) -0.0008(10) -0.0055(10)
C15 0.0382(12) 0.0338(11) 0.0280(11) 0.0044(9) -0.0031(10) -0.0019(10)
C16 0.0318(11) 0.0475(14) 0.0318(13) -0.0061(11) 0.0086(9) 0.0009(11)
C17 0.0337(12) 0.0377(12) 0.0349(13) -0.0060(10) -0.0049(10) 0.0115(10)
C18 0.0316(12) 0.0423(13) 0.0407(13) 0.0109(11) 0.0025(10) 0.0006(10)
C19 0.0319(11) 0.0539(15) 0.0324(12) 0.0082(11) -0.0023(10) 0.0055(11)
C20 0.0258(12) 0.0520(14) 0.0473(15) -0.0117(12) -0.0054(10) 0.0098(10)
C21 0.0395(13) 0.0495(14) 0.0335(13) 0.0056(11) 0.0033(11) -0.0053(11)
C22 0.0286(13) 0.074(2) 0.105(3) -0.061(2) -0.0077(14) 0.0094(13)
C23 0.0266(14) 0.096(2) 0.127(3) -0.077(2) -0.0134(17) 0.0092(14)

loop_
_atom_type_symbol
_atom_type_description
_atom_type_scat_dispersion_real
_atom_type_scat_dispersion_imag
_atom_type_scat_source
C C 0.0181 0.0091
;
International Tables for Crystallography
(Vol. C, Tables 4.2.6.8 and 6.1.1.4)
;
H H 0.0000 0.0000
;
International Tables for Crystallography
(Vol. C, Table 6.1.1.4)
;
O O 0.0492 0.0322
;
International Tables for Crystallography
(Vol. C, Tables 4.2.6.8 and 6.1.1.4)
;

loop_
_geom_angle_atom_site_label_1
_geom_angle_atom_site_label_2
_geom_angle_atom_site_label_3
_geom_angle
_geom_angle_site_symmetry_1
_geom_angle_site_symmetry_3
_geom_angle_publ_flag
C5 O1 C15 114.38(16) . . ?
C5 O2 C9 115.89(15) . . ?
C16 O3 C21 109.50(17) . . ?
O2 C5 O1 110.96(15) . . ?
O2 C5 C6 111.54(16) . . ?
O1 C5 C6 106.68(16) . . ?
O2 C5 C7 105.05(15) . . ?
O1 C5 C7 112.07(16) . . ?
C6 C5 C7 110.64(16) . . ?
C13 C6 C8 118.9(2) . . ?
C13 C6 C5 118.98(19) . . ?
C8 C6 C5 122.03(19) . . ?
C22 C7 C11 117.8(2) . . ?
C22 C7 C5 122.52(19) . . ?
C11 C7 C5 119.60(18) . . ?
C10 C8 C6 120.3(2) . . ?
C10 C8 H8 119.9 . . ?
C6 C8 H8 119.9 . . ?
O2 C9 C12 109.45(17) . . ?
O2 C9 H9A 109.8 . . ?
C12 C9 H9A 109.8 . . ?
O2 C9 H9B 109.8 . . ?
C12 C9 H9B 109.8 . . ?
H9A C9 H9B 108.2 . . ?
C19 C10 C8 120.2(2) . . ?
C19 C10 H10 119.9 . . ?
C8 C10 H10 119.9 . . ?
C7 C11 C17 121.0(2) . . ?
C7 C11 H11 119.5 . . ?
C17 C11 H11 119.5 . . ?
C16 C12 C9 112.35(18) . . ?
C16 C12 C14 102.84(19) . . ?
C9 C12 C14 118.14(19) . . ?
C16 C12 H12 107.7 . . ?
C9 C12 H12 107.7 . . ?
C14 C12 H12 107.7 . . ?
C18 C13 C6 120.4(2) . . ?
C18 C13 H13 119.8 . . ?
C6 C13 H13 119.8 . . ?
C21 C14 C15 109.88(19) . . ?
C21 C14 C12 100.78(19) . . ?
C15 C14 C12 114.24(18) . . ?
C21 C14 H14 110.5 . . ?
C15 C14 H14 110.5 . . ?
C12 C14 H14 110.5 . . ?
O1 C15 C14 110.98(18) . . ?
O1 C15 H15A 109.4 . . ?
C14 C15 H15A 109.4 . . ?
O1 C15 H15B 109.4 . . ?
C14 C15 H15B 109.4 . . ?
H15A C15 H15B 108.0 . . ?
O4 C16 O3 121.7(2) . . ?
O4 C16 C12 128.7(2) . . ?
O3 C16 C12 109.5(2) . . ?
C20 C17 C11 120.6(2) . . ?
C20 C17 H17 119.7 . . ?
C11 C17 H17 119.7 . . ?
C13 C18 C19 120.4(2) . . ?
C13 C18 H18 119.8 . . ?
C19 C18 H18 119.8 . . ?
C10 C19 C18 119.8(2) . . ?
C10 C19 H19 120.1 . . ?
C18 C19 H19 120.1 . . ?
C17 C20 C23 119.0(2) . . ?
C17 C20 H20 120.5 . . ?
C23 C20 H20 120.5 . . ?
O3 C21 C14 105.12(18) . . ?
O3 C21 H21A 110.7 . . ?
C14 C21 H21A 110.7 . . ?
O3 C21 H21B 110.7 . . ?
C14 C21 H21B 110.7 . . ?
H21A C21 H21B 108.8 . . ?
C7 C22 C23 121.0(2) . . ?
C7 C22 H22 119.5 . . ?
C23 C22 H22 119.5 . . ?
C20 C23 C22 120.6(3) . . ?
C20 C23 H23 119.7 . . ?
C22 C23 H23 119.7 . . ?

loop_
_geom_bond_atom_site_label_1
_geom_bond_atom_site_label_2
_geom_bond_distance
_geom_bond_site_symmetry_2
_geom_bond_publ_flag
O1 C5 1.422(2) . ?
O1 C15 1.430(3) . ?
O2 C5 1.417(2) . ?
O2 C9 1.430(2) . ?
O3 C16 1.356(3) . ?
O3 C21 1.460(3) . ?
O4 C16 1.200(3) . ?
C5 C6 1.521(3) . ?
C5 C7 1.532(3) . ?
C6 C13 1.391(3) . ?
C6 C8 1.394(3) . ?
C7 C22 1.371(3) . ?
C7 C11 1.376(3) . ?
C8 C10 1.392(3) . ?
C8 H8 0.9500 . ?
C9 C12 1.519(3) . ?
C9 H9A 0.9900 . ?
C9 H9B 0.9900 . ?
C10 C19 1.379(3) . ?
C10 H10 0.9500 . ?
C11 C17 1.383(3) . ?
C11 H11 0.9500 . ?
C12 C16 1.517(3) . ?
C12 C14 1.531(3) . ?
C12 H12 1.0000 . ?
C13 C18 1.384(3) . ?
C13 H13 0.9500 . ?
C14 C21 1.521(3) . ?
C14 C15 1.530(3) . ?
C14 H14 1.0000 . ?
C15 H15A 0.9900 . ?
C15 H15B 0.9900 . ?
C17 C20 1.359(3) . ?
C17 H17 0.9500 . ?
C18 C19 1.384(3) . ?
C18 H18 0.9500 . ?
C19 H19 0.9500 . ?
C20 C23 1.364(4) . ?
C20 H20 0.9500 . ?
C21 H21A 0.9900 . ?
C21 H21B 0.9900 . ?
C22 C23 1.381(4) . ?
C22 H22 0.9500 . ?
C23 H23 0.9500 . ?

loop_
_geom_torsion_atom_site_label_1
_geom_torsion_atom_site_label_2
_geom_torsion_atom_site_label_3
_geom_torsion_atom_site_label_4
_geom_torsion
_geom_torsion_site_symmetry_1
_geom_torsion_site_symmetry_2
_geom_torsion_site_symmetry_3
_geom_torsion_site_symmetry_4
_geom_torsion_publ_flag
C9 O2 C5 O1 47.0(2) . . . . ?
C9 O2 C5 C6 -71.8(2) . . . . ?
C9 O2 C5 C7 168.28(16) . . . . ?
C15 O1 C5 O2 47.2(2) . . . . ?
C15 O1 C5 C6 168.85(16) . . . . ?
C15 O1 C5 C7 -69.9(2) . . . . ?
O2 C5 C6 C13 -45.7(2) . . . . ?
O1 C5 C6 C13 -167.04(18) . . . . ?
C7 C5 C6 C13 70.8(2) . . . . ?
O2 C5 C6 C8 136.95(19) . . . . ?
O1 C5 C6 C8 15.6(2) . . . . ?
C7 C5 C6 C8 -106.5(2) . . . . ?
O2 C5 C7 C22 8.0(3) . . . . ?
O1 C5 C7 C22 128.6(3) . . . . ?
C6 C5 C7 C22 -112.5(3) . . . . ?
O2 C5 C7 C11 -176.11(19) . . . . ?
O1 C5 C7 C11 -55.5(3) . . . . ?
C6 C5 C7 C11 63.4(3) . . . . ?
C13 C6 C8 C10 0.0(3) . . . . ?
C5 C6 C8 C10 177.3(2) . . . . ?
C5 O2 C9 C12 -94.9(2) . . . . ?
C6 C8 C10 C19 -0.4(3) . . . . ?
C22 C7 C11 C17 0.9(4) . . . . ?
C5 C7 C11 C17 -175.2(2) . . . . ?
O2 C9 C12 C16 -58.0(2) . . . . ?
O2 C9 C12 C14 61.5(2) . . . . ?
C8 C6 C13 C18 0.5(3) . . . . ?
C5 C6 C13 C18 -176.91(19) . . . . ?
C16 C12 C14 C21 -31.6(2) . . . . ?
C9 C12 C14 C21 -155.95(19) . . . . ?
C16 C12 C14 C15 86.1(2) . . . . ?
C9 C12 C14 C15 -38.2(3) . . . . ?
C5 O1 C15 C14 -96.7(2) . . . . ?
C21 C14 C15 O1 174.48(18) . . . . ?
C12 C14 C15 O1 62.1(3) . . . . ?
C21 O3 C16 O4 -177.9(2) . . . . ?
C21 O3 C16 C12 2.3(2) . . . . ?
C9 C12 C16 O4 -32.2(3) . . . . ?
C14 C12 C16 O4 -160.3(2) . . . . ?
C9 C12 C16 O3 147.51(18) . . . . ?
C14 C12 C16 O3 19.4(2) . . . . ?
C7 C11 C17 C20 -1.1(4) . . . . ?
C6 C13 C18 C19 -0.7(3) . . . . ?
C8 C10 C19 C18 0.2(3) . . . . ?
C13 C18 C19 C10 0.3(3) . . . . ?
C11 C17 C20 C23 1.0(4) . . . . ?
C16 O3 C21 C14 -23.5(2) . . . . ?
C15 C14 C21 O3 -87.0(2) . . . . ?
C12 C14 C21 O3 33.8(2) . . . . ?
C11 C7 C22 C23 -0.6(5) . . . . ?
C5 C7 C22 C23 175.3(3) . . . . ?
C17 C20 C23 C22 -0.7(5) . . . . ?
C7 C22 C23 C20 0.5(6) . . . . ?
